data_7015489
loop_
_publ_author_name
'Guzyr, Olexandr'
'Vi\~nas, Clara'
'Wada, Hideki'
'Hayashi, Satoko'
'Nakanishi, Waro'
'Teixidor, Francesc'
'Puga, Alberto V.'
'David, Vasile'

_publ_section_title
;
 Synthesis, structural, spectroscopic and electrochemical studies of
 carborane substituted naphthyl selenides.
;
_journal_issue 13
_journal_name_full 'Dalton transactions (Cambridge, England : 2003)'
_journal_page_first 3402
_journal_page_last 3411
_journal_paper_doi 10.1039/c0dt01658f
_journal_volume 40
_journal_year 2011
_chemical_formula_moiety 'C18 H22 B10 Se '
_chemical_formula_sum 'C18 H22 B10 Se'
_chemical_formula_weight 425.43
_space_group_IT_number 14
_symmetry_cell_setting monoclinic
_symmetry_Int_Tables_number 14
_symmetry_space_group_name_Hall '-P 2ybc'
_symmetry_space_group_name_H-M 'P 1 21/c 1'
_audit_creation_date 'Thu Apr 6 15:25:49 2006'
_audit_creation_method 'from TEXRAY.INF file'
_cell_angle_alpha 90
_cell_angle_beta 99.32(2)
_cell_angle_gamma 90
_cell_formula_units_Z 4
_cell_length_a 10.759(4)
_cell_length_b 14.445(3)
_cell_length_c 13.734(4)
_cell_measurement_reflns_used 25
_cell_measurement_temperature 292.2
_cell_measurement_theta_max 15.0
_cell_measurement_theta_min 14.7
_cell_volume 2106.3(11)
_computing_cell_refinement 'MSC/AFC Diffractometer Control'
_computing_data_collection 'MSC/AFC Diffractometer Control'
_computing_data_reduction teXsan
_computing_publication_material teXsan
_computing_structure_refinement teXsan
_computing_structure_solution 'DIRDIF92 (PATTY)'
_diffrn_ambient_temperature 292.2
_diffrn_measurement_device 'Rigaku AFC5R'
_diffrn_measurement_method \w-2\q
_diffrn_orient_matrix_UB_11 -0.06054
_diffrn_orient_matrix_UB_12 0.04628
_diffrn_orient_matrix_UB_13 -0.03492
_diffrn_orient_matrix_UB_21 -0.07036
_diffrn_orient_matrix_UB_22 -0.04536
_diffrn_orient_matrix_UB_23 -0.00073
_diffrn_orient_matrix_UB_31 -0.01600
_diffrn_orient_matrix_UB_32 0.02436
_diffrn_orient_matrix_UB_33 0.06499
_diffrn_radiation_detector 'scintillation counter'
_diffrn_radiation_monochromator graphite
_diffrn_radiation_source 'Rigaku rotating anode'
_diffrn_radiation_type 'Mo K\a'
_diffrn_radiation_wavelength 0.7107
_diffrn_reflns_av_R_equivalents 0.031
_diffrn_reflns_av_sigmaI/netI 0.095
_diffrn_reflns_limit_h_max 13
_diffrn_reflns_limit_h_min 0
_diffrn_reflns_limit_k_max 18
_diffrn_reflns_limit_k_min 0
_diffrn_reflns_limit_l_max 17
_diffrn_reflns_limit_l_min -17
_diffrn_reflns_number 5282
_diffrn_reflns_reduction_process 'Lp corrections applied'
_diffrn_reflns_theta_max 27.51
_diffrn_reflns_theta_min 2.62
_diffrn_standards_decay_% -0.23
_diffrn_standards_interval_count 200
_diffrn_standards_number 3
_exptl_absorpt_coefficient_mu 1.785
_exptl_absorpt_correction_type none
_exptl_crystal_colour colorless
_exptl_crystal_density_diffrn 1.342
_exptl_crystal_description prismatic
_exptl_crystal_F_000 856.00
_exptl_crystal_size_max 0.400
_exptl_crystal_size_mid 0.300
_exptl_crystal_size_min 0.300
_refine_diff_density_max 0.55
_refine_diff_density_min -0.57
_refine_ls_extinction_method none
_refine_ls_goodness_of_fit_obs 1.995
_refine_ls_hydrogen_treatment noref
_refine_ls_matrix_type full
_refine_ls_number_constraints 0
_refine_ls_number_parameters 263
_refine_ls_number_reflns 2659
_refine_ls_number_restraints 0
_refine_ls_R_factor_obs 0.0451
_refine_ls_shift/esd_max 8.3840
_refine_ls_shift/esd_mean 0.0320
_refine_ls_structure_factor_coef F
_refine_ls_weighting_details 'w = 1/[\s^2^(Fo) + 0.00001(Fo^2^)]'
_refine_ls_weighting_scheme calc
_refine_ls_wR_factor_obs 0.0328
_reflns_number_observed 2659
_reflns_number_total 5027
_reflns_observed_criterion >1.5sigma(I)
_cod_data_source_file c0dt01658f.txt
_cod_data_source_block compound2
_cod_depositor_comments
;
The following automatic conversions were performed:

'_refine_ls_weighting_scheme' value 'calc w = 1/[\s^2^(Fo) +
0.00001(Fo^2^)]' was changed to 'calc'. New tag
'_refine_ls_weighting_details' was created. The value of the new tag
was set to 'w = 1/[\s^2^(Fo) + 0.00001(Fo^2^)]'.

Automatic conversion script
Id: cif_fix_values 3143 2015-03-26 13:38:13Z robertas 
;
_cod_original_cell_volume 2106.2(9)
_cod_original_sg_symbol_H-M 'P 21/c '
_cod_original_formula_sum 'C18 H22 B10 Se '
_cod_database_code 7015489

loop_
_symmetry_equiv_pos_as_xyz
x,y,z
-x,1/2+y,1/2-z
-x,-y,-z
x,1/2-y,1/2+z

loop_
_atom_site_aniso_label
_atom_site_aniso_U_11
_atom_site_aniso_U_22
_atom_site_aniso_U_33
_atom_site_aniso_U_12
_atom_site_aniso_U_13
_atom_site_aniso_U_23
Se(1) 0.0635(3) 0.0357(2) 0.0551(3) -0.0122(3) -0.0037(2) -0.0009(3)
C(1) 0.038(3) 0.035(2) 0.033(2) -0.004(2) 0.002(2) -0.006(2)
C(2) 0.040(3) 0.036(3) 0.030(2) 0.003(2) 0.005(2) 0.000(2)
C(13) 0.042(3) 0.036(3) 0.034(2) 0.002(2) 0.009(2) 0.002(2)
C(14) 0.060(3) 0.041(3) 0.059(3) 0.008(2) 0.025(3) 0.008(2)
C(15) 0.057(4) 0.071(4) 0.073(4) 0.010(3) 0.033(3) 0.008(3)
C(16) 0.072(4) 0.071(4) 0.060(3) -0.012(3) 0.027(3) 0.010(3)
C(17) 0.089(4) 0.055(3) 0.068(3) 0.010(3) 0.030(3) 0.027(3)
C(18) 0.066(3) 0.053(3) 0.059(3) 0.016(3) 0.026(3) 0.017(3)
C(19) 0.044(3) 0.044(3) 0.049(3) -0.022(2) 0.008(2) -0.007(2)
C(20) 0.052(3) 0.070(4) 0.056(3) -0.027(3) 0.015(3) -0.012(3)
C(21) 0.042(3) 0.071(4) 0.084(4) -0.016(3) 0.021(3) -0.021(3)
C(22) 0.037(3) 0.061(4) 0.088(4) -0.008(3) 0.005(3) -0.009(3)
C(23) 0.051(3) 0.071(4) 0.067(4) -0.013(3) -0.010(3) 0.007(3)
C(24) 0.068(4) 0.074(4) 0.052(3) -0.017(3) 0.000(3) 0.002(3)
C(25) 0.063(4) 0.059(3) 0.057(3) -0.008(3) 0.017(3) -0.012(3)
C(26) 0.050(3) 0.043(3) 0.062(3) -0.011(2) 0.014(3) -0.009(3)
C(27) 0.042(3) 0.034(3) 0.057(3) -0.016(2) 0.007(3) -0.005(2)
C(28) 0.040(3) 0.043(3) 0.059(3) -0.017(2) 0.007(3) -0.002(3)
B(3) 0.039(3) 0.042(3) 0.041(3) 0.006(3) 0.013(3) -0.001(3)
B(4) 0.050(4) 0.054(4) 0.038(3) -0.004(3) 0.020(3) -0.006(3)
B(5) 0.055(4) 0.040(3) 0.033(3) -0.007(3) 0.006(3) 0.004(2)
B(6) 0.042(3) 0.030(3) 0.037(3) 0.001(2) 0.000(2) 0.004(2)
B(7) 0.036(3) 0.049(3) 0.039(3) 0.002(3) 0.001(2) -0.004(3)
B(8) 0.048(3) 0.045(3) 0.052(3) 0.001(3) 0.022(3) -0.006(3)
B(9) 0.048(3) 0.048(3) 0.050(3) -0.008(3) 0.015(3) 0.001(3)
B(10) 0.053(4) 0.034(3) 0.045(3) -0.012(3) 0.003(3) 0.003(3)
B(11) 0.043(3) 0.031(3) 0.038(3) 0.000(2) 0.005(3) -0.005(2)
B(12) 0.041(3) 0.047(3) 0.044(3) -0.006(3) 0.003(3) 0.000(3)

loop_
_atom_site_label
_atom_site_fract_x
_atom_site_fract_y
_atom_site_fract_z
_atom_site_U_iso_or_equiv
_atom_site_thermal_displace_type
_atom_site_calc_flag
_atom_site_calc_attached_atom
_atom_site_occupancy
_atom_site_refinement_flags
Se(1) 0.25894(5) 0.02113(3) 0.10609(4) 0.0529(1) Uani d . 1.00 .
C(1) 0.3768(4) 0.1210(3) 0.1460(3) 0.036(1) Uani d . 1.00 .
C(2) 0.3969(4) 0.1551(3) 0.2686(3) 0.035(1) Uani d . 1.00 .
C(13) 0.3172(4) 0.1124(3) 0.3365(3) 0.037(1) Uani d . 1.00 .
C(14) 0.2096(4) 0.1559(3) 0.3557(3) 0.051(2) Uani d . 1.00 .
C(15) 0.1382(5) 0.1183(4) 0.4205(4) 0.065(2) Uani d . 1.00 .
C(16) 0.1727(5) 0.0368(4) 0.4672(3) 0.066(2) Uani d . 1.00 .
C(17) 0.2797(5) -0.0076(3) 0.4503(3) 0.069(2) Uani d . 1.00 .
C(18) 0.3522(4) 0.0296(3) 0.3853(3) 0.058(2) Uani d . 1.00 .
C(19) 0.1170(4) 0.0888(3) 0.0376(3) 0.046(1) Uani d . 1.00 .
C(20) 0.0303(5) 0.1216(3) 0.0910(3) 0.059(2) Uani d . 1.00 .
C(21) -0.0778(5) 0.1690(4) 0.0451(4) 0.065(2) Uani d . 1.00 .
C(22) -0.0987(4) 0.1812(3) -0.0541(4) 0.063(2) Uani d . 1.00 .
C(23) -0.0365(5) 0.1548(4) -0.2161(4) 0.065(2) Uani d . 1.00 .
C(24) 0.0452(5) 0.1181(4) -0.2722(4) 0.066(2) Uani d . 1.00 .
C(25) 0.1526(5) 0.0728(3) -0.2280(4) 0.059(2) Uani d . 1.00 .
C(26) 0.1801(4) 0.0639(3) -0.1277(4) 0.051(2) Uani d . 1.00 .
C(27) 0.0979(4) 0.0992(3) -0.0658(3) 0.044(1) Uani d . 1.00 .
C(28) -0.0132(4) 0.1458(3) -0.1128(4) 0.047(2) Uani d . 1.00 .
B(3) 0.5087(5) 0.0864(3) 0.2227(3) 0.040(2) Uani d . 1.00 .
B(4) 0.5168(5) 0.1238(4) 0.1023(4) 0.046(2) Uani d . 1.00 .
B(5) 0.4017(5) 0.2118(3) 0.0719(3) 0.043(2) Uani d . 1.00 .
B(6) 0.3239(4) 0.2277(3) 0.1765(3) 0.037(1) Uani d . 1.00 .
B(7) 0.5519(5) 0.1802(3) 0.3051(3) 0.042(2) Uani d . 1.00 .
B(8) 0.6301(5) 0.1630(4) 0.2028(4) 0.047(2) Uani d . 1.00 .
B(9) 0.5624(5) 0.2417(4) 0.1083(4) 0.048(2) Uani d . 1.00 .
B(10) 0.4417(5) 0.3054(3) 0.1536(4) 0.045(2) Uani d . 1.00 .
B(11) 0.4371(5) 0.2687(3) 0.2759(3) 0.037(2) Uani d . 1.00 .
B(12) 0.5841(5) 0.2766(3) 0.2335(4) 0.045(2) Uani d . 1.00 .
H(3) 0.5050 0.0141 0.2501 0.0801 Uiso calc . 1.00 .
H(4) 0.5333 0.0770 0.0385 0.0801 Uiso calc . 1.00 .
H(5) 0.3437 0.2155 0.0001 0.0801 Uiso calc . 1.00 .
H(6) 0.2133 0.2370 0.1641 0.0801 Uiso calc . 1.00 .
H(7) 0.5882 0.1748 0.3740 0.0380 Uiso calc . 1.00 .
H(8) 0.7334 0.1325 0.2056 0.0801 Uiso calc . 1.00 .
H(9) 0.6351 0.2676 0.0529 0.0801 Uiso calc . 1.00 .
H(10) 0.4394 0.3786 0.1247 0.0801 Uiso calc . 1.00 .
H(11) 0.4050 0.3158 0.3363 0.0801 Uiso calc . 1.00 .
H(12) 0.6520 0.3320 0.2698 0.0801 Uiso calc . 1.00 .
H(14) 0.1900 0.2174 0.3290 0.0380 Uiso calc . 1.00 .
H(15) 0.0622 0.1503 0.4343 0.0779 Uiso calc . 1.00 .
H(16) 0.1231 0.0103 0.5143 0.0794 Uiso calc . 1.00 .
H(17) 0.3024 -0.0674 0.4829 0.0814 Uiso calc . 1.00 .
H(18) 0.4273 -0.0047 0.3716 0.0689 Uiso calc . 1.00 .
H(20) 0.0433 0.1135 0.1632 0.0712 Uiso calc . 1.00 .
H(21) -0.1404 0.1930 0.0852 0.0752 Uiso calc . 1.00 .
H(22) -0.1747 0.2145 -0.0847 0.0747 Uiso calc . 1.00 .
H(23) -0.1148 0.1796 -0.2524 0.0380 Uiso calc . 1.00 .
H(24) 0.0141 0.1272 -0.3431 0.0380 Uiso calc . 1.00 .
H(25) 0.2133 0.0458 -0.2654 0.0380 Uiso calc . 1.00 .
H(26) 0.2634 0.0261 -0.1014 0.0801 Uiso calc . 1.00 .

loop_
_atom_type_symbol
_atom_type_oxidation_number
_atom_type_number_in_cell
_atom_type_scat_dispersion_real
_atom_type_scat_dispersion_imag
_atom_type_scat_source
C 0 72 0.003 0.002
;International Tables for Crystallography
(1992, Vol. C, Tables 4.2.6.8 and 6.1.1.1)
;
H 0 88 0.000 0.000
;International Tables for Crystallography
(1992, Vol. C, Table 6.1.1.2)
;
B 0 40 0.001 0.001
;International Tables for Crystallography
(1992, Vol. C, Tables 4.2.6.8 and 6.1.1.1)
;
Se 0 4 -0.093 2.226
;International Tables for Crystallography
(1992, Vol. C, Tables 4.2.6.8 and 6.1.1.1)
;

loop_
_geom_angle_atom_site_label_1
_geom_angle_atom_site_label_2
_geom_angle_atom_site_label_3
_geom_angle
_geom_angle_site_symmetry_1
_geom_angle_site_symmetry_2
_geom_angle_site_symmetry_3
_geom_angle_publ_flag
C(1) Se(1) C(19) 101.0(2) 1_555 1_555 1_555 yes
Se(1) C(1) C(2) 117.2(3) 1_555 1_555 1_555 yes
Se(1) C(1) B(3) 113.4(3) 1_555 1_555 1_555 yes
Se(1) C(1) B(4) 119.4(3) 1_555 1_555 1_555 yes
Se(1) C(1) B(5) 124.1(3) 1_555 1_555 1_555 yes
Se(1) C(1) B(6) 120.6(3) 1_555 1_555 1_555 yes
C(2) C(1) B(3) 61.4(2) 1_555 1_555 1_555 yes
C(2) C(1) B(4) 110.8(3) 1_555 1_555 1_555 yes
C(2) C(1) B(5) 110.8(3) 1_555 1_555 1_555 yes
C(2) C(1) B(6) 60.2(2) 1_555 1_555 1_555 yes
B(3) C(1) B(4) 62.0(3) 1_555 1_555 1_555 yes
B(3) C(1) B(5) 113.6(3) 1_555 1_555 1_555 yes
B(3) C(1) B(6) 112.9(3) 1_555 1_555 1_555 yes
B(4) C(1) B(5) 62.7(3) 1_555 1_555 1_555 yes
B(4) C(1) B(6) 114.2(3) 1_555 1_555 1_555 yes
B(5) C(1) B(6) 63.1(3) 1_555 1_555 1_555 yes
C(1) C(2) C(13) 119.6(3) 1_555 1_555 1_555 yes
C(1) C(2) B(3) 58.3(2) 1_555 1_555 1_555 yes
C(1) C(2) B(6) 59.4(2) 1_555 1_555 1_555 yes
C(1) C(2) B(7) 107.9(3) 1_555 1_555 1_555 yes
C(1) C(2) B(11) 108.8(3) 1_555 1_555 1_555 yes
C(13) C(2) B(3) 119.1(3) 1_555 1_555 1_555 yes
C(13) C(2) B(6) 117.8(3) 1_555 1_555 1_555 yes
C(13) C(2) B(7) 122.5(3) 1_555 1_555 1_555 yes
C(13) C(2) B(11) 121.8(4) 1_555 1_555 1_555 yes
B(3) C(2) B(6) 109.6(3) 1_555 1_555 1_555 yes
B(3) C(2) B(7) 62.0(3) 1_555 1_555 1_555 yes
B(3) C(2) B(11) 112.7(3) 1_555 1_555 1_555 yes
B(6) C(2) B(7) 113.1(3) 1_555 1_555 1_555 yes
B(6) C(2) B(11) 62.5(3) 1_555 1_555 1_555 yes
B(7) C(2) B(11) 63.1(3) 1_555 1_555 1_555 yes
C(2) C(13) C(14) 121.0(4) 1_555 1_555 1_555 yes
C(2) C(13) C(18) 121.0(4) 1_555 1_555 1_555 yes
C(14) C(13) C(18) 118.0(4) 1_555 1_555 1_555 yes
C(13) C(14) C(15) 121.1(4) 1_555 1_555 1_555 yes
C(13) C(14) H(14) 118.9(4) 1_555 1_555 1_555 no
C(15) C(14) H(14) 119.6(5) 1_555 1_555 1_555 no
C(14) C(15) C(16) 120.4(5) 1_555 1_555 1_555 yes
C(14) C(15) H(15) 120.5(5) 1_555 1_555 1_555 no
C(16) C(15) H(15) 119.1(5) 1_555 1_555 1_555 no
C(15) C(16) C(17) 119.8(5) 1_555 1_555 1_555 yes
C(15) C(16) H(16) 120.7(6) 1_555 1_555 1_555 no
C(17) C(16) H(16) 119.5(5) 1_555 1_555 1_555 no
C(16) C(17) C(18) 120.3(4) 1_555 1_555 1_555 yes
C(16) C(17) H(17) 119.1(5) 1_555 1_555 1_555 no
C(18) C(17) H(17) 120.6(5) 1_555 1_555 1_555 no
C(13) C(18) C(17) 120.4(4) 1_555 1_555 1_555 yes
C(13) C(18) H(18) 120.2(4) 1_555 1_555 1_555 no
C(17) C(18) H(18) 119.3(5) 1_555 1_555 1_555 no
Se(1) C(19) C(20) 118.1(4) 1_555 1_555 1_555 yes
Se(1) C(19) C(27) 121.4(4) 1_555 1_555 1_555 yes
C(20) C(19) C(27) 120.3(5) 1_555 1_555 1_555 yes
C(19) C(20) C(21) 121.1(5) 1_555 1_555 1_555 yes
C(19) C(20) H(20) 120.2(6) 1_555 1_555 1_555 no
C(21) C(20) H(20) 118.7(6) 1_555 1_555 1_555 no
C(20) C(21) C(22) 120.2(5) 1_555 1_555 1_555 yes
C(20) C(21) H(21) 120.3(6) 1_555 1_555 1_555 no
C(22) C(21) H(21) 119.5(6) 1_555 1_555 1_555 no
C(21) C(22) C(28) 120.6(5) 1_555 1_555 1_555 yes
C(21) C(22) H(22) 119.0(6) 1_555 1_555 1_555 no
C(28) C(22) H(22) 120.4(6) 1_555 1_555 1_555 no
C(24) C(23) C(28) 120.5(5) 1_555 1_555 1_555 yes
C(24) C(23) H(23) 115.8(5) 1_555 1_555 1_555 no
C(28) C(23) H(23) 123.2(6) 1_555 1_555 1_555 no
C(23) C(24) C(25) 120.4(5) 1_555 1_555 1_555 yes
C(23) C(24) H(24) 111.1(6) 1_555 1_555 1_555 no
C(25) C(24) H(24) 128.5(6) 1_555 1_555 1_555 no
C(24) C(25) C(26) 121.1(5) 1_555 1_555 1_555 yes
C(24) C(25) H(25) 122.9(5) 1_555 1_555 1_555 no
C(26) C(25) H(25) 116.0(5) 1_555 1_555 1_555 no
C(25) C(26) C(27) 121.1(5) 1_555 1_555 1_555 yes
C(25) C(26) H(26) 115.1(5) 1_555 1_555 1_555 no
C(27) C(26) H(26) 123.7(5) 1_555 1_555 1_555 no
C(19) C(27) C(26) 124.3(5) 1_555 1_555 1_555 yes
C(19) C(27) C(28) 118.6(4) 1_555 1_555 1_555 yes
C(26) C(27) C(28) 117.1(5) 1_555 1_555 1_555 yes
C(22) C(28) C(23) 121.1(5) 1_555 1_555 1_555 yes
C(22) C(28) C(27) 119.0(5) 1_555 1_555 1_555 yes
C(23) C(28) C(27) 119.8(5) 1_555 1_555 1_555 yes
C(1) B(3) C(2) 60.3(2) 1_555 1_555 1_555 yes
C(1) B(3) B(4) 59.3(3) 1_555 1_555 1_555 yes
C(1) B(3) B(7) 106.0(3) 1_555 1_555 1_555 yes
C(1) B(3) B(8) 106.4(3) 1_555 1_555 1_555 yes
C(1) B(3) H(3) 114.4(4) 1_555 1_555 1_555 no
C(2) B(3) B(4) 107.8(3) 1_555 1_555 1_555 yes
C(2) B(3) B(7) 57.6(2) 1_555 1_555 1_555 yes
C(2) B(3) B(8) 105.6(3) 1_555 1_555 1_555 yes
C(2) B(3) H(3) 110.2(4) 1_555 1_555 1_555 no
B(4) B(3) B(7) 108.5(4) 1_555 1_555 1_555 yes
B(4) B(3) B(8) 60.7(3) 1_555 1_555 1_555 yes
B(4) B(3) H(3) 128.1(4) 1_555 1_555 1_555 no
B(7) B(3) B(8) 59.8(3) 1_555 1_555 1_555 yes
B(7) B(3) H(3) 121.3(4) 1_555 1_555 1_555 no
B(8) B(3) H(3) 135.1(4) 1_555 1_555 1_555 no
C(1) B(4) B(3) 58.8(3) 1_555 1_555 1_555 yes
C(1) B(4) B(5) 58.6(3) 1_555 1_555 1_555 yes
C(1) B(4) B(8) 105.5(3) 1_555 1_555 1_555 yes
C(1) B(4) B(9) 105.1(4) 1_555 1_555 1_555 yes
C(1) B(4) H(4) 120.7(4) 1_555 1_555 1_555 no
B(3) B(4) B(5) 107.6(3) 1_555 1_555 1_555 yes
B(3) B(4) B(8) 60.0(3) 1_555 1_555 1_555 yes
B(3) B(4) B(9) 108.0(4) 1_555 1_555 1_555 yes
B(3) B(4) H(4) 125.3(4) 1_555 1_555 1_555 no
B(5) B(4) B(8) 108.6(4) 1_555 1_555 1_555 yes
B(5) B(4) B(9) 60.0(3) 1_555 1_555 1_555 yes
B(5) B(4) H(4) 115.6(4) 1_555 1_555 1_555 no
B(8) B(4) B(9) 60.5(3) 1_555 1_555 1_555 yes
B(8) B(4) H(4) 127.6(4) 1_555 1_555 1_555 no
B(9) B(4) H(4) 121.9(4) 1_555 1_555 1_555 no
C(1) B(5) B(4) 58.7(3) 1_555 1_555 1_555 yes
C(1) B(5) B(6) 58.8(2) 1_555 1_555 1_555 yes
C(1) B(5) B(9) 105.0(3) 1_555 1_555 1_555 yes
C(1) B(5) B(10) 104.8(3) 1_555 1_555 1_555 yes
C(1) B(5) H(5) 117.4(4) 1_555 1_555 1_555 no
B(4) B(5) B(6) 107.5(3) 1_555 1_555 1_555 yes
B(4) B(5) B(9) 59.8(3) 1_555 1_555 1_555 yes
B(4) B(5) B(10) 108.0(4) 1_555 1_555 1_555 yes
B(4) B(5) H(5) 121.9(4) 1_555 1_555 1_555 no
B(6) B(5) B(9) 107.6(3) 1_555 1_555 1_555 yes
B(6) B(5) B(10) 59.3(3) 1_555 1_555 1_555 yes
B(6) B(5) H(5) 116.8(4) 1_555 1_555 1_555 no
B(9) B(5) B(10) 60.5(3) 1_555 1_555 1_555 yes
B(9) B(5) H(5) 129.6(4) 1_555 1_555 1_555 no
B(10) B(5) H(5) 126.0(4) 1_555 1_555 1_555 no
C(1) B(6) C(2) 60.4(2) 1_555 1_555 1_555 yes
C(1) B(6) B(5) 58.2(3) 1_555 1_555 1_555 yes
C(1) B(6) B(10) 104.6(3) 1_555 1_555 1_555 yes
C(1) B(6) B(11) 105.9(3) 1_555 1_555 1_555 yes
C(1) B(6) H(6) 115.6(4) 1_555 1_555 1_555 no
C(2) B(6) B(5) 107.1(3) 1_555 1_555 1_555 yes
C(2) B(6) B(10) 105.3(3) 1_555 1_555 1_555 yes
C(2) B(6) B(11) 57.8(2) 1_555 1_555 1_555 yes
C(2) B(6) H(6) 120.1(4) 1_555 1_555 1_555 no
B(5) B(6) B(10) 59.6(3) 1_555 1_555 1_555 yes
B(5) B(6) B(11) 107.9(3) 1_555 1_555 1_555 yes
B(5) B(6) H(6) 119.3(4) 1_555 1_555 1_555 no
B(10) B(6) B(11) 60.0(3) 1_555 1_555 1_555 yes
B(10) B(6) H(6) 129.7(4) 1_555 1_555 1_555 no
B(11) B(6) H(6) 128.4(4) 1_555 1_555 1_555 no
C(2) B(7) B(3) 60.5(3) 1_555 1_555 1_555 yes
C(2) B(7) B(8) 107.8(3) 1_555 1_555 1_555 yes
C(2) B(7) B(11) 58.4(3) 1_555 1_555 1_555 yes
C(2) B(7) B(12) 106.0(3) 1_555 1_555 1_555 yes
C(2) B(7) H(7) 119.5(4) 1_555 1_555 1_555 no
B(3) B(7) B(8) 59.8(3) 1_555 1_555 1_555 yes
B(3) B(7) B(11) 107.7(3) 1_555 1_555 1_555 yes
B(3) B(7) B(12) 107.5(3) 1_555 1_555 1_555 yes
B(3) B(7) H(7) 125.7(5) 1_555 1_555 1_555 no
B(8) B(7) B(11) 109.0(4) 1_555 1_555 1_555 yes
B(8) B(7) B(12) 60.5(3) 1_555 1_555 1_555 yes
B(8) B(7) H(7) 126.7(5) 1_555 1_555 1_555 no
B(11) B(7) B(12) 60.1(3) 1_555 1_555 1_555 yes
B(11) B(7) H(7) 115.7(4) 1_555 1_555 1_555 no
B(12) B(7) H(7) 121.5(4) 1_555 1_555 1_555 no
B(3) B(8) B(4) 59.3(3) 1_555 1_555 1_555 yes
B(3) B(8) B(7) 60.4(3) 1_555 1_555 1_555 yes
B(3) B(8) B(9) 106.6(4) 1_555 1_555 1_555 yes
B(3) B(8) B(12) 107.4(4) 1_555 1_555 1_555 yes
B(3) B(8) H(8) 118.2(4) 1_555 1_555 1_555 no
B(4) B(8) B(7) 107.8(4) 1_555 1_555 1_555 yes
B(4) B(8) B(9) 59.5(3) 1_555 1_555 1_555 yes
B(4) B(8) B(12) 107.1(4) 1_555 1_555 1_555 yes
B(4) B(8) H(8) 115.2(4) 1_555 1_555 1_555 no
B(7) B(8) B(9) 107.3(4) 1_555 1_555 1_555 yes
B(7) B(8) B(12) 59.8(3) 1_555 1_555 1_555 yes
B(7) B(8) H(8) 126.1(4) 1_555 1_555 1_555 no
B(9) B(8) B(12) 59.4(3) 1_555 1_555 1_555 yes
B(9) B(8) H(8) 121.8(4) 1_555 1_555 1_555 no
B(12) B(8) H(8) 128.8(4) 1_555 1_555 1_555 no
B(4) B(9) B(5) 60.1(3) 1_555 1_555 1_555 yes
B(4) B(9) B(8) 60.0(3) 1_555 1_555 1_555 yes
B(4) B(9) B(10) 107.5(4) 1_555 1_555 1_555 yes
B(4) B(9) B(12) 108.1(4) 1_555 1_555 1_555 yes
B(4) B(9) H(9) 117.5(4) 1_555 1_555 1_555 no
B(5) B(9) B(8) 108.2(4) 1_555 1_555 1_555 yes
B(5) B(9) B(10) 59.5(3) 1_555 1_555 1_555 yes
B(5) B(9) B(12) 108.2(4) 1_555 1_555 1_555 yes
B(5) B(9) H(9) 125.9(4) 1_555 1_555 1_555 no
B(8) B(9) B(10) 108.0(4) 1_555 1_555 1_555 yes
B(8) B(9) B(12) 60.1(3) 1_555 1_555 1_555 yes
B(8) B(9) H(9) 114.5(4) 1_555 1_555 1_555 no
B(10) B(9) B(12) 60.2(3) 1_555 1_555 1_555 yes
B(10) B(9) H(9) 129.0(4) 1_555 1_555 1_555 no
B(12) B(9) H(9) 121.0(4) 1_555 1_555 1_555 no
B(5) B(10) B(6) 61.1(3) 1_555 1_555 1_555 yes
B(5) B(10) B(9) 60.0(3) 1_555 1_555 1_555 yes
B(5) B(10) B(11) 109.4(3) 1_555 1_555 1_555 yes
B(5) B(10) B(12) 108.0(4) 1_555 1_555 1_555 yes
B(5) B(10) H(10) 120.3(4) 1_555 1_555 1_555 no
B(6) B(10) B(9) 108.6(4) 1_555 1_555 1_555 yes
B(6) B(10) B(11) 60.5(3) 1_555 1_555 1_555 yes
B(6) B(10) B(12) 108.2(3) 1_555 1_555 1_555 yes
B(6) B(10) H(10) 133.3(5) 1_555 1_555 1_555 no
B(9) B(10) B(11) 108.1(4) 1_555 1_555 1_555 yes
B(9) B(10) B(12) 59.5(3) 1_555 1_555 1_555 yes
B(9) B(10) H(10) 109.7(4) 1_555 1_555 1_555 no
B(11) B(10) B(12) 59.9(3) 1_555 1_555 1_555 yes
B(11) B(10) H(10) 127.7(4) 1_555 1_555 1_555 no
B(12) B(10) H(10) 113.8(4) 1_555 1_555 1_555 no
C(2) B(11) B(6) 59.7(2) 1_555 1_555 1_555 yes
C(2) B(11) B(7) 58.6(3) 1_555 1_555 1_555 yes
C(2) B(11) B(10) 106.3(3) 1_555 1_555 1_555 yes
C(2) B(11) B(12) 105.9(3) 1_555 1_555 1_555 yes
C(2) B(11) H(11) 120.3(4) 1_555 1_555 1_555 no
B(6) B(11) B(7) 107.3(3) 1_555 1_555 1_555 yes
B(6) B(11) B(10) 59.5(3) 1_555 1_555 1_555 yes
B(6) B(11) B(12) 107.8(3) 1_555 1_555 1_555 yes
B(6) B(11) H(11) 119.7(4) 1_555 1_555 1_555 no
B(7) B(11) B(10) 107.7(4) 1_555 1_555 1_555 yes
B(7) B(11) B(12) 59.8(3) 1_555 1_555 1_555 yes
B(7) B(11) H(11) 122.3(4) 1_555 1_555 1_555 no
B(10) B(11) B(12) 60.4(3) 1_555 1_555 1_555 yes
B(10) B(11) H(11) 123.8(4) 1_555 1_555 1_555 no
B(12) B(11) H(11) 125.3(4) 1_555 1_555 1_555 no
B(7) B(12) B(8) 59.7(3) 1_555 1_555 1_555 yes
B(7) B(12) B(9) 108.0(4) 1_555 1_555 1_555 yes
B(7) B(12) B(10) 107.4(4) 1_555 1_555 1_555 yes
B(7) B(12) B(11) 60.2(3) 1_555 1_555 1_555 yes
B(7) B(12) H(12) 118.5(4) 1_555 1_555 1_555 no
B(8) B(12) B(9) 60.4(3) 1_555 1_555 1_555 yes
B(8) B(12) B(10) 108.3(4) 1_555 1_555 1_555 yes
B(8) B(12) B(11) 108.4(4) 1_555 1_555 1_555 yes
B(8) B(12) H(12) 124.4(4) 1_555 1_555 1_555 no
B(9) B(12) B(10) 60.3(3) 1_555 1_555 1_555 yes
B(9) B(12) B(11) 108.5(4) 1_555 1_555 1_555 yes
B(9) B(12) H(12) 126.7(4) 1_555 1_555 1_555 no
B(10) B(12) B(11) 59.7(3) 1_555 1_555 1_555 yes
B(10) B(12) H(12) 122.0(4) 1_555 1_555 1_555 no
B(11) B(12) H(12) 116.2(4) 1_555 1_555 1_555 no

loop_
_geom_bond_atom_site_label_1
_geom_bond_atom_site_label_2
_geom_bond_distance
_geom_bond_site_symmetry_1
_geom_bond_site_symmetry_2
_geom_bond_publ_flag
Se(1) C(1) 1.941(4) 1_555 1_555 yes
Se(1) C(19) 1.926(5) 1_555 1_555 yes
C(1) C(2) 1.735(5) 1_555 1_555 yes
C(1) B(3) 1.700(6) 1_555 1_555 yes
C(1) B(4) 1.709(6) 1_555 1_555 yes
C(1) B(5) 1.706(6) 1_555 1_555 yes
C(1) B(6) 1.718(6) 1_555 1_555 yes
C(2) C(13) 1.498(5) 1_555 1_555 yes
C(2) B(3) 1.753(6) 1_555 1_555 yes
C(2) B(6) 1.731(6) 1_555 1_555 yes
C(2) B(7) 1.701(6) 1_555 1_555 yes
C(2) B(11) 1.697(6) 1_555 1_555 yes
C(13) C(14) 1.379(5) 1_555 1_555 yes
C(13) C(18) 1.393(5) 1_555 1_555 yes
C(14) C(15) 1.378(6) 1_555 1_555 yes
C(15) C(16) 1.363(6) 1_555 1_555 yes
C(16) C(17) 1.370(6) 1_555 1_555 yes
C(17) C(18) 1.384(6) 1_555 1_555 yes
C(19) C(20) 1.362(6) 1_555 1_555 yes
C(19) C(27) 1.409(6) 1_555 1_555 yes
C(20) C(21) 1.408(7) 1_555 1_555 yes
C(21) C(22) 1.356(6) 1_555 1_555 yes
C(22) C(28) 1.413(6) 1_555 1_555 yes
C(23) C(24) 1.365(6) 1_555 1_555 yes
C(23) C(28) 1.406(6) 1_555 1_555 yes
C(24) C(25) 1.380(6) 1_555 1_555 yes
C(25) C(26) 1.368(6) 1_555 1_555 yes
C(26) C(27) 1.417(6) 1_555 1_555 yes
C(27) C(28) 1.432(6) 1_555 1_555 yes
B(3) B(4) 1.755(7) 1_555 1_555 yes
B(3) B(7) 1.778(7) 1_555 1_555 yes
B(3) B(8) 1.767(7) 1_555 1_555 yes
B(4) B(5) 1.776(7) 1_555 1_555 yes
B(4) B(8) 1.779(7) 1_555 1_555 yes
B(4) B(9) 1.770(7) 1_555 1_555 yes
B(5) B(6) 1.791(7) 1_555 1_555 yes
B(5) B(9) 1.774(7) 1_555 1_555 yes
B(5) B(10) 1.766(7) 1_555 1_555 yes
B(6) B(10) 1.760(7) 1_555 1_555 yes
B(6) B(11) 1.777(6) 1_555 1_555 yes
B(7) B(8) 1.768(7) 1_555 1_555 yes
B(7) B(11) 1.777(7) 1_555 1_555 yes
B(7) B(12) 1.770(7) 1_555 1_555 yes
B(8) B(9) 1.788(7) 1_555 1_555 yes
B(8) B(12) 1.783(7) 1_555 1_555 yes
B(9) B(10) 1.784(7) 1_555 1_555 yes
B(9) B(12) 1.770(7) 1_555 1_555 yes
B(10) B(11) 1.770(7) 1_555 1_555 yes
B(10) B(12) 1.783(7) 1_555 1_555 yes
B(11) B(12) 1.775(7) 1_555 1_555 yes

loop_
_geom_contact_atom_site_label_1
_geom_contact_atom_site_label_2
_geom_contact_distance
_geom_contact_site_symmetry_1
_geom_contact_site_symmetry_2
_geom_contact_publ_flag
Se(1) C(22) 3.410(5) 1_555 3_555 ?
Se(1) C(28) 3.591(4) 1_555 3_555 ?
C(20) C(27) 3.470(6) 1_555 3_555 ?
C(20) C(26) 3.596(6) 1_555 3_555 ?
